data_2236895
loop_
_publ_author_name
'Tantishaiyakul, Vimon'
'Suknuntha, Krit'
'Saithong, Saowanit'
'Pakawatchai, Chaveng'

_publ_section_title
;
 Glabridin
;
_journal_coeditor_code HB6989
_journal_issue 12
_journal_name_full 'Acta Crystallographica Section E'
_journal_page_first o3501
_journal_paper_doi 10.1107/S1600536812048647
_journal_volume 68
_journal_year 2012
_chemical_formula_iupac 'C20 H20 O4'
_chemical_formula_moiety 'C20 H20 O4'
_chemical_formula_sum 'C20 H20 O4'
_chemical_formula_weight 324.36
_chemical_name_systematic
;
4-[(3<i>R</i>)-8,8-dimethyl-3,4-dihydro-2<i>H</i>-pyrano[2,3-<i>f</i>]chromen-
3-yl]benzene-1,3-diol
;
_space_group_IT_number 19
_symmetry_cell_setting orthorhombic
_symmetry_space_group_name_Hall 'P 2ac 2ab'
_symmetry_space_group_name_H-M 'P 21 21 21'
_atom_sites_solution_hydrogens geom
_atom_sites_solution_primary direct
_atom_sites_solution_secondary difmap
_audit_creation_method SHELXL-97
_cell_angle_alpha 90.00
_cell_angle_beta 90.00
_cell_angle_gamma 90.00
_cell_formula_units_Z 4
_cell_length_a 6.4301(4)
_cell_length_b 12.0307(7)
_cell_length_c 21.0690(13)
_cell_measurement_reflns_used 2104
_cell_measurement_temperature 293(2)
_cell_measurement_theta_max 21.04
_cell_measurement_theta_min 3.31
_cell_volume 1629.87(17)
_computing_cell_refinement 'SAINT (Bruker, 2003)'
_computing_data_collection 'SMART (Bruker, 1998)'
_computing_data_reduction 'SAINT (Bruker, 2003)'
_computing_molecular_graphics '<i>Mercury</i> (Macrae <i>et al.</i>, 2008)'
_computing_publication_material 'SHELXTL (Sheldrick, 2008) and publCIF (Westrip, 2010)'
_computing_structure_refinement 'SHELXL97 (Sheldrick, 2008)'
_computing_structure_solution 'SHELXS97 (Sheldrick, 2008)'
_diffrn_ambient_temperature 293(2)
_diffrn_measured_fraction_theta_full 1.000
_diffrn_measured_fraction_theta_max 1.000
_diffrn_measurement_device_type 'Bruker APEX CCD'
_diffrn_measurement_method 'Frames, each covering 0.3 \% in \w'
_diffrn_radiation_monochromator graphite
_diffrn_radiation_source 'fine-focus sealed tube'
_diffrn_radiation_type MoK\a
_diffrn_radiation_wavelength 0.71073
_diffrn_reflns_av_R_equivalents 0.0445
_diffrn_reflns_av_sigmaI/netI 0.0319
_diffrn_reflns_limit_h_max 7
_diffrn_reflns_limit_h_min -7
_diffrn_reflns_limit_k_max 14
_diffrn_reflns_limit_k_min -14
_diffrn_reflns_limit_l_max 25
_diffrn_reflns_limit_l_min -25
_diffrn_reflns_number 15459
_diffrn_reflns_theta_full 25.00
_diffrn_reflns_theta_max 25.00
_diffrn_reflns_theta_min 1.93
_diffrn_standards_decay_% 0
_diffrn_standards_number 0
_exptl_absorpt_coefficient_mu 0.091
_exptl_absorpt_correction_T_max 0.994
_exptl_absorpt_correction_T_min 0.984
_exptl_absorpt_correction_type multi-scan
_exptl_absorpt_process_details '(SADABS; Bruker, 2003)'
_exptl_crystal_colour colourless
_exptl_crystal_density_diffrn 1.322
_exptl_crystal_density_method 'not measured'
_exptl_crystal_description block
_exptl_crystal_F_000 688
_exptl_crystal_size_max 0.223
_exptl_crystal_size_mid 0.144
_exptl_crystal_size_min 0.07
_refine_diff_density_max 0.152
_refine_diff_density_min -0.166
_refine_ls_extinction_method none
_refine_ls_goodness_of_fit_ref 1.157
_refine_ls_hydrogen_treatment mixed
_refine_ls_matrix_type full
_refine_ls_number_parameters 225
_refine_ls_number_reflns 2866
_refine_ls_number_restraints 2
_refine_ls_restrained_S_all 1.157
_refine_ls_R_factor_all 0.0552
_refine_ls_R_factor_gt 0.0464
_refine_ls_shift/su_max 0.000
_refine_ls_shift/su_mean 0.000
_refine_ls_structure_factor_coef Fsqd
_refine_ls_weighting_details 'calc w=1/[\s^2^(Fo^2^)+(0.0365P)^2^+0.2296P] where P=(Fo^2^+2Fc^2^)/3'
_refine_ls_weighting_scheme calc
_refine_ls_wR_factor_gt 0.0911
_refine_ls_wR_factor_ref 0.0946
_reflns_number_gt 2551
_reflns_number_total 2866
_reflns_threshold_expression I>2\s(I)
_cod_data_source_file hb6989.cif
_cod_data_source_block I
_cod_database_code 2236895
_cod_database_fobs_code 2236895

loop_
_symmetry_equiv_pos_as_xyz
'x, y, z'
'-x+1/2, -y, z+1/2'
'-x, y+1/2, -z+1/2'
'x+1/2, -y+1/2, -z'

loop_
_atom_site_type_symbol
_atom_site_label
_atom_site_fract_x
_atom_site_fract_y
_atom_site_fract_z
_atom_site_U_iso_or_equiv
_atom_site_adp_type
_atom_site_calc_flag
_atom_site_refinement_flags
_atom_site_occupancy
_atom_site_symmetry_multiplicity
O O1 0.7767(3) 0.66156(13) 0.23880(7) 0.0443(4) Uani d . 1 1
O O2 1.0695(3) 0.80853(13) 0.05050(7) 0.0477(5) Uani d . 1 1
C C1 0.9085(4) 0.56254(19) 0.23598(11) 0.0417(6) Uani d . 1 1
C C2 1.1009(4) 0.5878(2) 0.19907(11) 0.0458(6) Uani d . 1 1
H H2 1.2221 0.5486 0.2080 0.055 Uiso calc R 1 1
C C3 1.1042(4) 0.6644(2) 0.15409(11) 0.0424(6) Uani d . 1 1
H H3 1.2243 0.6754 0.1303 0.051 Uiso calc R 1 1
C C4 0.9211(4) 0.73112(18) 0.14167(10) 0.0326(5) Uani d . 1 1
C C5 0.7586(4) 0.72632(18) 0.18500(10) 0.0370(6) Uani d . 1 1
C C6 0.5850(4) 0.7914(2) 0.17877(12) 0.0479(6) Uani d . 1 1
H H6 0.4783 0.7876 0.2085 0.057 Uiso calc R 1 1
C C7 0.5712(4) 0.8631(2) 0.12745(12) 0.0466(6) Uani d . 1 1
H H7 0.4530 0.9070 0.1230 0.056 Uiso calc R 1 1
C C8 0.7277(4) 0.87146(18) 0.08254(11) 0.0366(5) Uani d . 1 1
C C9 0.9013(4) 0.80460(18) 0.09051(10) 0.0340(5) Uani d . 1 1
C C10 1.0643(4) 0.88701(19) -0.00121(10) 0.0431(6) Uani d . 1 1
H H10A 1.0019 0.8517 -0.0380 0.052 Uiso calc R 1 1
H H10B 1.2055 0.9076 -0.0123 0.052 Uiso calc R 1 1
C C11 0.9426(4) 0.99118(18) 0.01485(10) 0.0357(5) Uani d . 1 1
H H11 1.0017 1.0217 0.0540 0.043 Uiso calc R 1 1
C C12 0.7201(4) 0.95505(19) 0.02970(12) 0.0435(6) Uani d . 1 1
H H12A 0.6376 1.0188 0.0424 0.052 Uiso calc R 1 1
H H12B 0.6567 0.9223 -0.0076 0.052 Uiso calc R 1 1
C C13 0.9633(4) 1.07917(18) -0.03561(10) 0.0353(5) Uani d . 1 1
C C14 1.1391(4) 1.14759(18) -0.03656(10) 0.0364(6) Uani d . 1 1
C C15 1.1636(4) 1.23098(19) -0.08114(11) 0.0378(5) Uani d . 1 1
H H15 1.2811 1.2760 -0.0802 0.045 Uiso calc R 1 1
C C16 1.0135(4) 1.24727(18) -0.12703(10) 0.0372(6) Uani d . 1 1
C C17 0.8386(4) 1.1812(2) -0.12775(11) 0.0449(6) Uani d . 1 1
H H17 0.7366 1.1918 -0.1585 0.054 Uiso calc R 1 1
C C18 0.8159(4) 1.09882(19) -0.08240(11) 0.0425(6) Uani d . 1 1
H H18 0.6970 1.0549 -0.0833 0.051 Uiso calc R 1 1
C C19 0.9574(5) 0.5352(3) 0.30460(12) 0.0639(8) Uani d . 1 1
H H19A 1.0368 0.5946 0.3230 0.096 Uiso calc R 1 1
H H19B 1.0363 0.4675 0.3065 0.096 Uiso calc R 1 1
H H19C 0.8300 0.5261 0.3278 0.096 Uiso calc R 1 1
C C20 0.7812(6) 0.4713(2) 0.20419(15) 0.0721(9) Uani d . 1 1
H H20A 0.6555 0.4593 0.2278 0.108 Uiso calc R 1 1
H H20B 0.8608 0.4038 0.2031 0.108 Uiso calc R 1 1
H H20C 0.7472 0.4934 0.1617 0.108 Uiso calc R 1 1
O O3 1.2858(3) 1.12753(14) 0.00917(9) 0.0536(5) Uani d D 1 1
H H3A 1.362(4) 1.1797(18) 0.0133(14) 0.064 Uiso d D 1 1
O O4 1.0477(3) 1.33015(16) -0.16975(8) 0.0551(5) Uani d D 1 1
H H4A 0.957(4) 1.334(2) -0.1969(11) 0.066 Uiso d D 1 1

loop_
_atom_site_aniso_label
_atom_site_aniso_U_11
_atom_site_aniso_U_22
_atom_site_aniso_U_33
_atom_site_aniso_U_12
_atom_site_aniso_U_13
_atom_site_aniso_U_23
O1 0.0529(11) 0.0443(9) 0.0356(9) 0.0025(8) 0.0083(8) 0.0037(8)
O2 0.0485(11) 0.0493(10) 0.0452(9) 0.0166(9) 0.0169(9) 0.0160(8)
C1 0.0460(15) 0.0360(13) 0.0431(13) -0.0006(11) 0.0002(13) 0.0026(11)
C2 0.0429(16) 0.0503(15) 0.0443(14) 0.0106(13) 0.0013(12) 0.0064(12)
C3 0.0391(14) 0.0493(14) 0.0389(13) 0.0042(12) 0.0071(12) 0.0038(12)
C4 0.0349(12) 0.0318(11) 0.0312(11) -0.0027(10) 0.0009(11) -0.0031(10)
C5 0.0418(14) 0.0341(12) 0.0351(12) -0.0048(11) 0.0001(11) -0.0035(10)
C6 0.0435(15) 0.0524(15) 0.0479(14) 0.0039(13) 0.0142(13) 0.0032(12)
C7 0.0337(14) 0.0463(14) 0.0598(15) 0.0073(12) 0.0054(13) 0.0070(13)
C8 0.0328(13) 0.0336(12) 0.0433(13) -0.0014(11) -0.0025(12) -0.0027(11)
C9 0.0347(13) 0.0339(11) 0.0335(12) -0.0036(10) 0.0048(11) -0.0061(10)
C10 0.0521(15) 0.0446(13) 0.0326(12) 0.0064(12) 0.0058(12) 0.0053(11)
C11 0.0381(13) 0.0372(12) 0.0319(12) 0.0005(11) -0.0050(11) -0.0018(10)
C12 0.0403(15) 0.0419(13) 0.0482(14) 0.0067(12) -0.0014(12) 0.0038(12)
C13 0.0405(14) 0.0350(12) 0.0304(12) 0.0018(11) -0.0035(11) -0.0038(10)
C14 0.0383(14) 0.0353(12) 0.0355(12) 0.0014(11) -0.0093(11) -0.0044(11)
C15 0.0370(14) 0.0352(12) 0.0413(12) -0.0063(11) -0.0006(11) -0.0031(11)
C16 0.0463(15) 0.0352(12) 0.0302(12) 0.0006(12) -0.0021(11) -0.0016(10)
C17 0.0506(16) 0.0469(14) 0.0372(13) -0.0027(13) -0.0152(12) 0.0017(12)
C18 0.0447(15) 0.0426(13) 0.0402(13) -0.0106(12) -0.0083(13) 0.0005(12)
C19 0.067(2) 0.076(2) 0.0484(16) 0.0029(18) 0.0022(16) 0.0185(15)
C20 0.086(2) 0.0478(16) 0.082(2) -0.0106(18) -0.008(2) -0.0059(16)
O3 0.0471(11) 0.0522(11) 0.0616(11) -0.0086(9) -0.0261(10) 0.0097(10)
O4 0.0654(13) 0.0539(11) 0.0462(10) -0.0134(11) -0.0119(9) 0.0168(9)

loop_
_atom_type_symbol
_atom_type_description
_atom_type_scat_dispersion_real
_atom_type_scat_dispersion_imag
_atom_type_scat_source
C C 0.0033 0.0016 'International Tables Vol C Tables 4.2.6.8 and 6.1.1.4'
H H 0.0000 0.0000 'International Tables Vol C Tables 4.2.6.8 and 6.1.1.4'
O O 0.0106 0.0060 'International Tables Vol C Tables 4.2.6.8 and 6.1.1.4'

loop_
_geom_angle_atom_site_label_1
_geom_angle_atom_site_label_2
_geom_angle_atom_site_label_3
_geom_angle
C5 O1 C1 118.37(17)
C9 O2 C10 117.92(18)
O1 C1 C2 109.58(18)
O1 C1 C19 105.0(2)
C2 C1 C19 111.7(2)
O1 C1 C20 107.1(2)
C2 C1 C20 111.3(2)
C19 C1 C20 112.0(2)
C3 C2 C1 121.9(2)
C3 C2 H2 119.0
C1 C2 H2 119.0
C2 C3 C4 120.2(2)
C2 C3 H3 119.9
C4 C3 H3 119.9
C5 C4 C9 117.7(2)
C5 C4 C3 118.02(19)
C9 C4 C3 124.2(2)
C6 C5 O1 118.1(2)
C6 C5 C4 121.8(2)
O1 C5 C4 120.0(2)
C5 C6 C7 118.9(2)
C5 C6 H6 120.6
C7 C6 H6 120.6
C8 C7 C6 122.1(2)
C8 C7 H7 118.9
C6 C7 H7 118.9
C7 C8 C9 117.4(2)
C7 C8 C12 122.1(2)
C9 C8 C12 120.3(2)
O2 C9 C8 122.7(2)
O2 C9 C4 115.1(2)
C8 C9 C4 122.2(2)
O2 C10 C11 112.64(17)
O2 C10 H10A 109.1
C11 C10 H10A 109.1
O2 C10 H10B 109.1
C11 C10 H10B 109.1
H10A C10 H10B 107.8
C13 C11 C10 112.19(18)
C13 C11 C12 115.3(2)
C10 C11 C12 107.10(19)
C13 C11 H11 107.3
C10 C11 H11 107.3
C12 C11 H11 107.3
C8 C12 C11 108.17(19)
C8 C12 H12A 110.1
C11 C12 H12A 110.1
C8 C12 H12B 110.1
C11 C12 H12B 110.1
H12A C12 H12B 108.4
C18 C13 C14 116.2(2)
C18 C13 C11 124.1(2)
C14 C13 C11 119.7(2)
O3 C14 C15 121.8(2)
O3 C14 C13 116.3(2)
C15 C14 C13 121.9(2)
C16 C15 C14 119.9(2)
C16 C15 H15 120.0
C14 C15 H15 120.0
O4 C16 C17 123.2(2)
O4 C16 C15 117.0(2)
C17 C16 C15 119.8(2)
C16 C17 C18 119.5(2)
C16 C17 H17 120.3
C18 C17 H17 120.3
C17 C18 C13 122.7(2)
C17 C18 H18 118.7
C13 C18 H18 118.7
C1 C19 H19A 109.5
C1 C19 H19B 109.5
H19A C19 H19B 109.5
C1 C19 H19C 109.5
H19A C19 H19C 109.5
H19B C19 H19C 109.5
C1 C20 H20A 109.5
C1 C20 H20B 109.5
H20A C20 H20B 109.5
C1 C20 H20C 109.5
H20A C20 H20C 109.5
H20B C20 H20C 109.5
C14 O3 H3A 111(2)
C16 O4 H4A 113(2)

loop_
_geom_bond_atom_site_label_1
_geom_bond_atom_site_label_2
_geom_bond_distance
O1 C5 1.380(3)
O1 C1 1.463(3)
O2 C9 1.372(3)
O2 C10 1.442(2)
C1 C2 1.493(4)
C1 C19 1.516(3)
C1 C20 1.524(4)
C2 C3 1.321(3)
C2 H2 0.9300
C3 C4 1.449(3)
C3 H3 0.9300
C4 C5 1.389(3)
C4 C9 1.400(3)
C5 C6 1.370(3)
C6 C7 1.386(3)
C6 H6 0.9300
C7 C8 1.385(3)
C7 H7 0.9300
C8 C9 1.386(3)
C8 C12 1.501(3)
C10 C11 1.516(3)
C10 H10A 0.9700
C10 H10B 0.9700
C11 C13 1.506(3)
C11 C12 1.528(3)
C11 H11 0.9800
C12 H12A 0.9700
C12 H12B 0.9700
C13 C18 1.388(3)
C13 C14 1.398(3)
C14 O3 1.369(3)
C14 C15 1.383(3)
C15 C16 1.380(3)
C15 H15 0.9300
C16 O4 1.361(3)
C16 C17 1.377(3)
C17 C18 1.384(3)
C17 H17 0.9300
C18 H18 0.9300
C19 H19A 0.9600
C19 H19B 0.9600
C19 H19C 0.9600
C20 H20A 0.9600
C20 H20B 0.9600
C20 H20C 0.9600
O3 H3A 0.802(17)
O4 H4A 0.820(17)

loop_
_geom_hbond_atom_site_label_D
_geom_hbond_atom_site_label_H
_geom_hbond_atom_site_label_A
_geom_hbond_site_symmetry_A
_geom_hbond_distance_DH
_geom_hbond_distance_HA
_geom_hbond_distance_DA
_geom_hbond_angle_DHA
O4 H4A O1 2_674 0.82(2) 2.02(2) 2.841(3) 177(3)
O3 H3A Cg4 3_575 0.80(2) 2.51(2) 3.213(2) 148(3)

loop_
_geom_torsion_atom_site_label_1
_geom_torsion_atom_site_label_2
_geom_torsion_atom_site_label_3
_geom_torsion_atom_site_label_4
_geom_torsion
C5 O1 C1 C2 40.3(3)
C5 O1 C1 C19 160.4(2)
C5 O1 C1 C20 -80.5(3)
O1 C1 C2 C3 -28.0(3)
C19 C1 C2 C3 -143.8(3)
C20 C1 C2 C3 90.2(3)
C1 C2 C3 C4 3.5(4)
C2 C3 C4 C5 11.3(3)
C2 C3 C4 C9 -172.2(2)
C1 O1 C5 C6 156.1(2)
C1 O1 C5 C4 -29.1(3)
C9 C4 C5 C6 -0.6(3)
C3 C4 C5 C6 176.2(2)
C9 C4 C5 O1 -175.14(19)
C3 C4 C5 O1 1.7(3)
O1 C5 C6 C7 175.3(2)
C4 C5 C6 C7 0.6(4)
C5 C6 C7 C8 -0.4(4)
C6 C7 C8 C9 0.2(4)
C6 C7 C8 C12 -175.3(2)
C10 O2 C9 C8 0.9(3)
C10 O2 C9 C4 -176.63(19)
C7 C8 C9 O2 -177.5(2)
C12 C8 C9 O2 -1.9(3)
C7 C8 C9 C4 -0.2(3)
C12 C8 C9 C4 175.5(2)
C5 C4 C9 O2 177.88(19)
C3 C4 C9 O2 1.3(3)
C5 C4 C9 C8 0.3(3)
C3 C4 C9 C8 -176.3(2)
C9 O2 C10 C11 31.4(3)
O2 C10 C11 C13 171.8(2)
O2 C10 C11 C12 -60.7(3)
C7 C8 C12 C11 147.1(2)
C9 C8 C12 C11 -28.3(3)
C13 C11 C12 C8 -177.54(18)
C10 C11 C12 C8 56.8(2)
C10 C11 C13 C18 99.2(3)
C12 C11 C13 C18 -23.7(3)
C10 C11 C13 C14 -81.4(3)
C12 C11 C13 C14 155.7(2)
C18 C13 C14 O3 -179.3(2)
C11 C13 C14 O3 1.2(3)
C18 C13 C14 C15 0.7(3)
C11 C13 C14 C15 -178.7(2)
O3 C14 C15 C16 179.0(2)
C13 C14 C15 C16 -1.1(3)
C14 C15 C16 O4 -179.5(2)
C14 C15 C16 C17 0.8(3)
O4 C16 C17 C18 -179.9(2)
C15 C16 C17 C18 -0.2(3)
C16 C17 C18 C13 -0.2(4)
C14 C13 C18 C17 -0.1(3)
C11 C13 C18 C17 179.3(2)

loop_
_cod_related_entry_id
_cod_related_entry_database
_cod_related_entry_code
1 ChemSpider 110560
